data_2005023
loop_
_publ_author_name
'Herbstein, F. H.'
'Kapon, M.'
'Reisner, G. M.'

_publ_section_title
;
 Comparison of the Geometries of
 3,7,10-Tribenzyl-3,7,10-triaza[3.3.3]propellane, (1),
 7,10-Dibenzyl-3-<i>p</i>-tolyl-3,7,10-triaza[3.3.3]propellane, (2),
 and 7,10-Dibenzyl-3-oxa-7,10-diaza[3.3.3]propellane, (3)
;
_journal_issue 6
_journal_name_full 'Acta Crystallographica Section C'
_journal_page_first 1539
_journal_page_last 1543
_journal_paper_doi 10.1107/S0108270195016039
_journal_volume 52
_journal_year 1996
_chemical_formula_moiety 'C22 H26 N2 O1'
_chemical_formula_sum 'C22 H26 N2 O'
_chemical_formula_weight 334.45
_chemical_melting_point 348.6(5)
_chemical_name_common 3-oxa-7,10-dibenzyl-7,10-triaza[3.3.3]propellane
_chemical_name_systematic ?
_space_group_IT_number 62
_symmetry_cell_setting orthorhombic
_symmetry_space_group_name_Hall '-P 2ac 2n'
_symmetry_space_group_name_H-M 'P n m a'
_audit_creation_method SHELXL
_cell_angle_alpha 90.
_cell_angle_beta 90.
_cell_angle_gamma 90.
_cell_formula_units_Z 8
_cell_length_a 35.656(20)
_cell_length_b 9.652(5)
_cell_length_c 11.018(6)
_cell_measurement_reflns_used 25
_cell_measurement_temperature 293(2)
_cell_measurement_theta_max 10.9
_cell_measurement_theta_min 2.8
_cell_volume 3792(4)
_computing_molecular_graphics 'ORTEP (Johnson, 1965)'
_computing_publication_material SHELXL93
_computing_structure_refinement 'SHELXL93 (Sheldrick, 1993)'
_computing_structure_solution 'SHELXS86 (Sheldrick, 1985)'
_diffrn_ambient_temperature 293(2)
_diffrn_measurement_device 'Philips PW1100 computer-controlled'
_diffrn_measurement_method \w-2\q
_diffrn_radiation_monochromator graphite
_diffrn_radiation_source 'fine-focus sealed tube'
_diffrn_radiation_type MoK\a
_diffrn_radiation_wavelength 0.71069
_diffrn_reflns_av_sigmaI/netI 0.1366
_diffrn_reflns_limit_h_max 38
_diffrn_reflns_limit_h_min 0
_diffrn_reflns_limit_k_max 10
_diffrn_reflns_limit_k_min 0
_diffrn_reflns_limit_l_max 11
_diffrn_reflns_limit_l_min 0
_diffrn_reflns_number 2475
_diffrn_reflns_theta_max 22.50
_diffrn_reflns_theta_min 2.86
_diffrn_standards_decay_% 2.2
_diffrn_standards_interval_time 120
_diffrn_standards_number 3
_exptl_absorpt_coefficient_mu 0.072
_exptl_absorpt_correction_type none
_exptl_crystal_colour colourless
_exptl_crystal_density_diffrn 1.172
_exptl_crystal_description 'transparent plate'
_exptl_crystal_F_000 1440
_exptl_crystal_size_max 0.3
_exptl_crystal_size_mid 0.23
_exptl_crystal_size_min 0.1
_refine_diff_density_max 0.17
_refine_diff_density_min -0.22
_refine_ls_extinction_method none
_refine_ls_goodness_of_fit_all 0.982
_refine_ls_goodness_of_fit_obs 1.220
_refine_ls_hydrogen_treatment refall
_refine_ls_matrix_type full
_refine_ls_number_parameters 330
_refine_ls_number_reflns 2475
_refine_ls_number_restraints 0
_refine_ls_restrained_S_all 0.982
_refine_ls_restrained_S_obs 1.220
_refine_ls_R_factor_all 0.1679
_refine_ls_R_factor_obs 0.0702
_refine_ls_shift/esd_max 0.074
_refine_ls_shift/esd_mean 0.017
_refine_ls_structure_factor_coef Fsqd
_refine_ls_weighting_scheme
;
calc w = 1/[\s^2^(F~o~^2^) + (0.0324P)^2^ + 2.4800P]
where P = (F~o~^2^ + 2F~c~^2^)/3
;
_refine_ls_wR_factor_all 0.1691
_refine_ls_wR_factor_obs 0.1271
_reflns_number_observed 1096
_reflns_number_total 2475
_reflns_observed_criterion >2sigma(I)
_cod_data_source_file ka1166.cif
_cod_data_source_block 3
_cod_depositor_comments
;
The following automatic conversions were performed:

'_chemical_melting_point' value '75-76 C' was changed to '348.6(5)' -
it was converted from degrees Celsius(C) to Kelvins(K), the average
value was taken and precision was estimated.

Automatic conversion script
Id: cif_fix_values 1715 2011-07-08 13:25:40Z adriana 
;
_cod_original_cell_volume 3792.(4)
_cod_original_sg_symbol_H-M 'P b c a'
_cod_original_formula_sum 'C22 H26 N2 O1'
_cod_database_code 2005023

loop_
_symmetry_equiv_pos_as_xyz
'x, y, z'
'-x+1/2, -y, z+1/2'
'-x, y+1/2, -z'
'x+1/2, -y+1/2, -z+1/2'
'-x, -y, -z'
'x+1/2, y, -z+1/2'
'x, -y+1/2, z'
'-x+1/2, y+1/2, z+1/2'

loop_
_atom_site_aniso_label
_atom_site_aniso_U_11
_atom_site_aniso_U_22
_atom_site_aniso_U_33
_atom_site_aniso_U_12
_atom_site_aniso_U_13
_atom_site_aniso_U_23
C1 0.058(3) 0.049(3) 0.047(3) 0.009(3) 0.000(3) 0.012(3)
C2 0.045(4) 0.063(4) 0.062(4) 0.012(3) -0.002(3) 0.006(3)
C3 0.060(4) 0.044(4) 0.077(5) 0.008(3) -0.012(3) -0.006(4)
C4 0.058(4) 0.061(4) 0.036(3) 0.007(3) 0.001(3) 0.000(3)
C5 0.050(4) 0.066(5) 0.050(4) 0.005(3) 0.003(3) 0.006(3)
C6 0.069(5) 0.066(5) 0.075(5) -0.004(4) 0.000(4) 0.013(4)
C7 0.070(5) 0.110(7) 0.057(4) 0.005(5) -0.007(4) 0.023(4)
C8 0.061(5) 0.136(8) 0.054(5) 0.015(6) 0.002(4) -0.010(5)
C9 0.070(5) 0.069(5) 0.064(5) 0.004(4) -0.007(4) -0.001(4)
C10 0.056(4) 0.052(3) 0.061(4) -0.009(3) 0.002(4) 0.007(3)
C11 0.075(5) 0.088(5) 0.051(4) -0.001(4) 0.009(4) 0.003(4)
C12 0.058(4) 0.077(5) 0.086(5) 0.001(4) -0.002(4) -0.004(4)
C13 0.055(4) 0.057(4) 0.079(5) -0.001(3) -0.018(4) -0.006(4)
C14 0.082(5) 0.082(5) 0.059(4) 0.014(4) -0.015(4) -0.010(4)
C15 0.060(4) 0.089(5) 0.058(4) 0.017(4) -0.001(3) -0.003(4)
C16 0.072(4) 0.050(4) 0.067(4) 0.001(3) -0.008(4) 0.001(3)
C17 0.029(3) 0.066(4) 0.048(3) -0.007(3) 0.002(3) -0.011(3)
C18 0.052(4) 0.069(4) 0.076(5) 0.005(3) 0.001(4) -0.017(4)
C19 0.079(5) 0.098(6) 0.058(4) -0.035(5) 0.004(4) -0.006(4)
C20 0.067(5) 0.101(6) 0.080(5) -0.021(5) -0.028(5) 0.015(5)
C21 0.046(4) 0.085(5) 0.107(5) 0.009(4) -0.020(4) 0.008(5)
C22 0.049(4) 0.107(6) 0.072(5) 0.009(4) 0.008(4) -0.003(5)
N1 0.049(3) 0.060(3) 0.057(3) 0.006(2) 0.005(2) 0.003(3)
N2 0.058(3) 0.053(3) 0.050(3) 0.008(2) -0.002(2) -0.002(3)
O1 0.089(3) 0.172(5) 0.048(3) 0.022(4) 0.018(2) 0.033(3)

loop_
_atom_site_label
_atom_site_occupancy
_atom_site_fract_x
_atom_site_fract_y
_atom_site_fract_z
_atom_site_U_iso_or_equiv
_atom_site_thermal_displace_type
_atom_site_calc_flag
_atom_site_type_symbol
C1 1 0.11402(14) 0.0429(5) 0.2715(4) 0.0511(14) Uani d C
C2 1 0.0749(2) 0.0127(6) 0.3187(6) 0.057(2) Uani d C
C3 1 0.1050(2) -0.1946(7) 0.3330(7) 0.061(2) Uani d C
C4 1 0.13447(15) -0.0986(5) 0.2833(4) 0.0514(14) Uani d C
C5 1 0.1663(2) -0.0702(7) 0.3723(5) 0.055(2) Uani d C
C6 1 0.1367(2) 0.1418(7) 0.3513(7) 0.070(2) Uani d C
C7 1 0.1154(2) 0.0757(10) 0.1361(6) 0.079(2) Uani d C
C8 1 0.1476(2) -0.1284(10) 0.1538(6) 0.084(2) Uani d C
C9 1 0.0367(2) -0.1941(8) 0.3478(7) 0.068(2) Uani d C
C10 1 0.0004(2) -0.1492(6) 0.2890(5) 0.057(2) Uani d C
C11 1 -.0305(2) -0.1103(7) 0.3562(6) 0.071(2) Uani d C
C12 1 -.0638(2) -0.0721(7) 0.3028(7) 0.074(2) Uani d C
C13 1 -.0671(2) -0.0712(6) 0.1796(6) 0.064(2) Uani d C
C14 1 -.0366(2) -0.1086(7) 0.1107(6) 0.074(2) Uani d C
C15 1 -.0031(2) -0.1472(7) 0.1647(6) 0.069(2) Uani d C
C16 1 0.1840(2) 0.1173(7) 0.5102(6) 0.063(2) Uani d C
C17 1 0.19892(13) 0.0272(6) 0.6096(5) 0.0476(14) Uani d C
C18 1 0.1801(2) 0.0156(7) 0.7172(6) 0.066(2) Uani d C
C19 1 0.1929(2) -0.0675(8) 0.8099(6) 0.078(2) Uani d C
C20 1 0.2252(2) -0.1417(8) 0.7965(7) 0.083(2) Uani d C
C21 1 0.2457(2) -0.1280(7) 0.6909(7) 0.079(2) Uani d C
C22 1 0.2318(2) -0.0442(8) 0.5972(7) 0.076(2) Uani d C
N1 1 0.06974(12) -0.1341(5) 0.2907(4) 0.0552(12) Uani d N
N2 1 0.15356(12) 0.0494(4) 0.4413(4) 0.0535(12) Uani d N
O1 1 0.14755(13) 0.0023(6) 0.0922(4) 0.103(2) Uani d O
H2A 1 0.0713(15) 0.0389(58) 0.4216(54) 0.102(20) Uiso d H
H2B 1 0.0567(11) 0.0482(43) 0.2840(36) 0.029(13) Uiso d H
H31 1 0.1064(10) -0.2820(42) 0.3062(33) 0.020(11) Uiso d H
H32 1 0.1060(14) -0.2041(54) 0.4310(54) 0.088(20) Uiso d H
H51 1 0.1729(12) -0.1552(51) 0.4198(41) 0.060(16) Uiso d H
H52 1 0.1877(12) -0.0425(43) 0.3270(37) 0.037(13) Uiso d H
H61 1 0.1546(11) 0.1780(41) 0.3001(37) 0.033(14) Uiso d H
H62 1 0.1213(17) 0.2083(66) 0.3956(59) 0.110(26) Uiso d H
H71 1 0.0945(15) 0.0341(55) 0.0882(48) 0.078(19) Uiso d H
H72 1 0.1183(17) 0.1926(76) 0.1212(61) 0.134(28) Uiso d H
H81 1 0.1731(18) -0.1625(63) 0.1407(55) 0.106(24) Uiso d H
H82 1 0.1280(13) -0.1760(46) 0.1211(40) 0.042(16) Uiso d H
H91 1 0.0351(14) -0.1684(51) 0.4339(47) 0.068(18) Uiso d H
H92 1 0.0394(15) -0.2904(60) 0.3350(47) 0.077(20) Uiso d H
H11 1 -.0287(12) -0.1131(49) 0.4352(44) 0.053(17) Uiso d H
H12 1 -.0875(18) -0.0466(66) 0.3573(57) 0.119(24) Uiso d H
H13 1 -.0910(15) -0.0500(55) 0.1346(48) 0.083(19) Uiso d H
H14 1 -.0393(13) -0.1150(50) 0.0159(46) 0.070(16) Uiso d H
H15 1 0.0190(16) -0.1717(65) 0.1143(57) 0.110(24) Uiso d H
H161 1 0.1735(11) 0.2173(48) 0.5344(37) 0.049(14) Uiso d H
H162 1 0.2039(15) 0.1520(56) 0.4456(48) 0.087(20) Uiso d H
H18 1 0.1569(14) 0.0655(47) 0.7175(41) 0.055(15) Uiso d H
H19 1 0.1774(18) -0.0744(66) 0.8894(64) 0.126(26) Uiso d H
H20 1 0.2392(18) -0.1988(69) 0.8598(60) 0.133(28) Uiso d H
H21 1 0.2699(15) -0.1789(53) 0.6710(47) 0.081(19) Uiso d H
H22 1 0.2428(14) -0.0355(51) 0.5311(40) 0.052(18) Uiso d H

loop_
_atom_type_symbol
_atom_type_description
_atom_type_scat_dispersion_real
_atom_type_scat_dispersion_imag
_atom_type_scat_source
C C 0.0033 0.0016 'International Tables Vol C Tables 4.2.6.8 and 6.1.1.4'
H H 0.0000 0.0000 'International Tables Vol C Tables 4.2.6.8 and 6.1.1.4'
N N 0.0061 0.0033 'International Tables Vol C Tables 4.2.6.8 and 6.1.1.4'
O O 0.0106 0.0060 'International Tables Vol C Tables 4.2.6.8 and 6.1.1.4'

loop_
_geom_angle_atom_site_label_1
_geom_angle_atom_site_label_2
_geom_angle_atom_site_label_3
_geom_angle
C2 C1 C7 113.9(5)
C2 C1 C6 114.2(5)
C7 C1 C6 114.5(6)
C2 C1 C4 103.5(4)
C7 C1 C4 104.4(5)
C6 C1 C4 104.6(4)
N1 C2 C1 103.3(5)
N1 C3 C4 103.8(5)
C3 C4 C5 113.3(5)
C3 C4 C8 116.0(6)
C5 C4 C8 114.0(5)
C3 C4 C1 104.1(4)
C5 C4 C1 104.2(4)
C8 C4 C1 103.4(5)
N2 C5 C4 104.2(4)
N2 C6 C1 103.1(5)
O1 C7 C1 104.7(5)
O1 C8 C4 106.0(6)
N1 C9 C10 113.2(5)
C15 C10 C11 117.3(6)
C15 C10 C9 120.6(6)
C11 C10 C9 122.1(6)
C12 C11 C10 122.2(6)
C13 C12 C11 120.0(7)
C12 C13 C14 118.9(7)
C13 C14 C15 121.0(6)
C10 C15 C14 120.6(6)
N2 C16 C17 112.3(5)
C18 C17 C22 117.9(6)
C18 C17 C16 120.4(5)
C22 C17 C16 121.7(6)
C17 C18 C19 121.8(6)
C20 C19 C18 120.4(7)
C19 C20 C21 119.3(7)
C20 C21 C22 119.2(7)
C17 C22 C21 121.3(7)
C9 N1 C2 113.4(5)
C9 N1 C3 113.5(5)
C2 N1 C3 102.2(5)
C5 N2 C6 104.9(5)
C5 N2 C16 113.1(5)
C6 N2 C16 112.3(5)
C7 O1 C8 106.1(5)

loop_
_geom_bond_atom_site_label_1
_geom_bond_atom_site_label_2
_geom_bond_distance
C1 C2 1.516(7)
C1 C7 1.527(7)
C1 C6 1.529(8)
C1 C4 1.554(7)
C2 N1 1.462(7)
C3 N1 1.462(7)
C3 C4 1.504(8)
C4 C5 1.525(7)
C4 C8 1.529(8)
C5 N2 1.455(7)
C6 N2 1.463(7)
C7 O1 1.430(8)
C8 O1 1.432(9)
C9 N1 1.457(8)
C9 C10 1.511(8)
C10 C15 1.376(7)
C10 C11 1.379(8)
C11 C12 1.376(8)
C12 C13 1.362(8)
C13 C14 1.373(8)
C14 C15 1.386(8)
C16 N2 1.477(7)
C16 C17 1.497(7)
C17 C18 1.367(7)
C17 C22 1.368(7)
C18 C19 1.377(9)
C19 C20 1.364(9)
C20 C21 1.381(9)
C21 C22 1.402(9)
